data_7107623
loop_
_publ_author_name
'Merle Arrowsmith'
'Terrance J. Hadlington'
'Michael S. Hill'
'Gabriele Kociok-Kohn'

_publ_section_title
;
 Magnesium-catalysed hydroboration of aldehydes and ketones
;
_journal_name_full Chem.Commun.
_journal_page_first 4567
_journal_paper_doi 10.1039/c2cc30565h
_journal_volume 48
_journal_year 2012
_chemical_formula_moiety 'C26 H36 B2 O6'
_chemical_formula_sum 'C26 H36 B2 O6'
_chemical_formula_weight 466.17
_chemical_name_systematic
;
?
;
_space_group_IT_number 14
_symmetry_cell_setting monoclinic
_symmetry_space_group_name_Hall '-P 2yn'
_symmetry_space_group_name_H-M 'P 1 21/n 1'
_atom_sites_solution_hydrogens geom
_atom_sites_solution_primary direct
_atom_sites_solution_secondary difmap
_audit_creation_method SHELXL-97
_cell_angle_alpha 90.00
_cell_angle_beta 102.8300(10)
_cell_angle_gamma 90.00
_cell_formula_units_Z 2
_cell_length_a 8.2719(2)
_cell_length_b 9.9302(2)
_cell_length_c 15.8441(3)
_cell_measurement_reflns_used 22947
_cell_measurement_temperature 150(2)
_cell_measurement_theta_max 27.485
_cell_measurement_theta_min 2.910
_cell_volume 1268.97(5)
_computing_cell_refinement 'HKL Scalepack (Otwinski & Minor, 1997)'
_computing_data_collection 'Collect (Nonius BV, 1997-2000)'
_computing_data_reduction
;
DENZO-SCALEPACK Z. Otwinowski and W. Minor, "
Processing of X-ray Diffraction Data Collected in Oscillation Mode ",
Methods in Enzymology, Volume 276: Macromolecular Crystallography,
part A, p.307-326, 1997,C.W. Carter, Jr. & R. M. Sweet, Eds., Academic Press.
;
_computing_molecular_graphics 'ORTEP3 for Windows - Farrugia, L. J. J. Appl. Crystallogr. 1997, 30, 565'
_computing_publication_material
;
'WinGX publication routines, Farrugia,
L. J., J. Appl. Crystallogr., 1999, 32, 837-838
;
_computing_structure_refinement
;
SHELXL97 -Program for Crystal Structure Analysis (Release 97-2).
Sheldrick, G.M., Institut f\"ur Anorganische Chemie der Universit\"at,
Tammanstrasse 4, D-3400 G\"ottingen, Germany, 1998
;
_computing_structure_solution
;
SIR97- Altomare A., Burla M.C., Camalli M., Cascarano G.L., Giacovazzo C. ,
Guagliardi A., Moliterni A.G.G., Polidori G.,Spagna R.
(1999) J. Appl. Cryst. 32, 115-119
;
_diffrn_ambient_temperature 150(2)
_diffrn_measured_fraction_theta_full 0.992
_diffrn_measured_fraction_theta_max 0.992
_diffrn_measurement_device_type 'Nonius Kappa CCD'
_diffrn_measurement_method '298 2.0 degree images with \f and \w scans'
_diffrn_radiation_monochromator graphite
_diffrn_radiation_source 'fine-focus sealed tube'
_diffrn_radiation_type MoK\a
_diffrn_radiation_wavelength 0.71073
_diffrn_reflns_av_R_equivalents 0.0307
_diffrn_reflns_av_sigmaI/netI 0.0175
_diffrn_reflns_limit_h_max 10
_diffrn_reflns_limit_h_min -10
_diffrn_reflns_limit_k_max 12
_diffrn_reflns_limit_k_min -12
_diffrn_reflns_limit_l_max 20
_diffrn_reflns_limit_l_min -20
_diffrn_reflns_number 21410
_diffrn_reflns_theta_full 27.48
_diffrn_reflns_theta_max 27.48
_diffrn_reflns_theta_min 4.53
_diffrn_standards_decay_% 0
_diffrn_standards_number 0
_exptl_absorpt_coefficient_mu 0.083
_exptl_absorpt_correction_T_max 0.9516
_exptl_absorpt_correction_T_min 0.9516
_exptl_absorpt_correction_type multi-scan
_exptl_absorpt_process_details
;
multi-scan from symmetry-related measurements
Sortav (Blessing 1995)
;
_exptl_crystal_colour colourless
_exptl_crystal_density_diffrn 1.220
_exptl_crystal_density_method 'not measured'
_exptl_crystal_description prism
_exptl_crystal_F_000 500
_exptl_crystal_size_max 0.60
_exptl_crystal_size_mid 0.60
_exptl_crystal_size_min 0.60
_refine_diff_density_max 0.421
_refine_diff_density_min -0.263
_refine_diff_density_rms 0.041
_refine_ls_extinction_method none
_refine_ls_goodness_of_fit_ref 1.070
_refine_ls_hydrogen_treatment constr
_refine_ls_matrix_type full
_refine_ls_number_parameters 158
_refine_ls_number_reflns 2878
_refine_ls_number_restraints 0
_refine_ls_restrained_S_all 1.070
_refine_ls_R_factor_all 0.0520
_refine_ls_R_factor_gt 0.0469
_refine_ls_shift/su_max 0.000
_refine_ls_shift/su_mean 0.000
_refine_ls_structure_factor_coef Fsqd
_refine_ls_weighting_details 'calc w=1/[\s^2^(Fo^2^)+(0.0537P)^2^+0.5950P] where P=(Fo^2^+2Fc^2^)/3'
_refine_ls_weighting_scheme calc
_refine_ls_wR_factor_gt 0.1190
_refine_ls_wR_factor_ref 0.1233
_reflns_number_gt 2576
_reflns_number_total 2878
_reflns_threshold_expression >2sigma(I)
_cod_data_source_file c2cc30565h.txt
_cod_data_source_block k11msh12
_cod_database_code 7107623

loop_
_symmetry_equiv_pos_as_xyz
'x, y, z'
'-x+1/2, y+1/2, -z+1/2'
'-x, -y, -z'
'x-1/2, -y-1/2, z-1/2'

loop_
_atom_site_label
_atom_site_type_symbol
_atom_site_fract_x
_atom_site_fract_y
_atom_site_fract_z
_atom_site_U_iso_or_equiv
_atom_site_adp_type
_atom_site_occupancy
_atom_site_symmetry_multiplicity
_atom_site_calc_flag
_atom_site_refinement_flags
B B 0.07330(18) 0.32206(15) 0.37428(9) 0.0253(3) Uani 1 1 d .
O1 O -0.03848(13) 0.36742(10) 0.30336(6) 0.0326(2) Uani 1 1 d .
O2 O 0.13296(12) 0.19606(10) 0.36734(6) 0.0319(2) Uani 1 1 d .
O3 O 0.12902(11) 0.39572(9) 0.44820(6) 0.0267(2) Uani 1 1 d .
C1 C -0.08103(18) 0.25137(13) 0.24523(8) 0.0292(3) Uani 1 1 d .
C2 C -0.2430(2) 0.19490(19) 0.26042(11) 0.0438(4) Uani 1 1 d .
H2A H -0.2281 0.1679 0.3212 0.066 Uiso 1 1 calc R
H2B H -0.2758 0.1164 0.2230 0.066 Uiso 1 1 calc R
H2C H -0.3295 0.2640 0.2469 0.066 Uiso 1 1 calc R
C3 C -0.1040(3) 0.30014(17) 0.15258(10) 0.0454(4) Uani 1 1 d .
H3A H -0.1933 0.3670 0.1404 0.068 Uiso 1 1 calc R
H3B H -0.1327 0.2237 0.1129 0.068 Uiso 1 1 calc R
H3C H -0.0007 0.3412 0.1445 0.068 Uiso 1 1 calc R
C4 C 0.07039(19) 0.15511(15) 0.27756(9) 0.0323(3) Uani 1 1 d .
C5 C 0.0233(3) 0.00715(17) 0.27851(12) 0.0544(5) Uani 1 1 d .
H5A H 0.1232 -0.0468 0.3000 0.082 Uiso 1 1 calc R
H5B H -0.0293 -0.0217 0.2197 0.082 Uiso 1 1 calc R
H5C H -0.0543 -0.0054 0.3164 0.082 Uiso 1 1 calc R
C6 C 0.2103(3) 0.1741(3) 0.23158(13) 0.0597(5) Uani 1 1 d .
H6A H 0.2364 0.2702 0.2297 0.090 Uiso 1 1 calc R
H6B H 0.1768 0.1392 0.1724 0.090 Uiso 1 1 calc R
H6C H 0.3085 0.1252 0.2627 0.090 Uiso 1 1 calc R
C7 C 0.04582(15) 0.51606(12) 0.46368(8) 0.0231(3) Uani 1 1 d .
H7 H -0.0368 0.5418 0.4099 0.028 Uiso 1 1 calc R
C8 C 0.17081(16) 0.62884(13) 0.48870(8) 0.0235(3) Uani 1 1 d .
C9 C 0.33421(16) 0.60090(14) 0.52991(9) 0.0279(3) Uani 1 1 d .
H9 H 0.3682 0.5103 0.5421 0.033 Uiso 1 1 calc R
C10 C 0.44811(18) 0.70491(16) 0.55329(9) 0.0333(3) Uani 1 1 d .
H10 H 0.5595 0.6848 0.5811 0.040 Uiso 1 1 calc R
C11 C 0.40007(19) 0.83722(15) 0.53632(9) 0.0352(3) Uani 1 1 d .
H11 H 0.4781 0.9079 0.5528 0.042 Uiso 1 1 calc R
C12 C 0.2377(2) 0.86664(15) 0.49518(9) 0.0359(3) Uani 1 1 d .
H12 H 0.2044 0.9575 0.4832 0.043 Uiso 1 1 calc R
C13 C 0.12323(18) 0.76234(14) 0.47143(9) 0.0304(3) Uani 1 1 d .
H13 H 0.0121 0.7826 0.4433 0.036 Uiso 1 1 calc R

loop_
_atom_site_aniso_label
_atom_site_aniso_U_11
_atom_site_aniso_U_22
_atom_site_aniso_U_33
_atom_site_aniso_U_23
_atom_site_aniso_U_13
_atom_site_aniso_U_12
B 0.0249(7) 0.0261(7) 0.0263(7) -0.0013(5) 0.0085(5) -0.0025(5)
O1 0.0453(6) 0.0234(5) 0.0272(5) -0.0055(4) 0.0042(4) 0.0032(4)
O2 0.0346(5) 0.0293(5) 0.0299(5) -0.0081(4) 0.0034(4) 0.0035(4)
O3 0.0252(4) 0.0257(5) 0.0286(5) -0.0074(4) 0.0043(4) 0.0020(3)
C1 0.0410(7) 0.0241(6) 0.0230(6) -0.0059(5) 0.0079(5) -0.0021(5)
C2 0.0400(8) 0.0506(10) 0.0401(8) -0.0072(7) 0.0069(6) -0.0090(7)
C3 0.0710(12) 0.0384(8) 0.0261(7) 0.0011(6) 0.0091(7) 0.0015(8)
C4 0.0410(8) 0.0306(7) 0.0256(6) -0.0071(5) 0.0085(5) 0.0004(6)
C5 0.0814(14) 0.0280(8) 0.0453(9) -0.0046(7) -0.0043(9) 0.0035(8)
C6 0.0520(11) 0.0838(15) 0.0508(11) -0.0118(10) 0.0278(9) 0.0066(10)
C7 0.0244(6) 0.0223(6) 0.0224(6) -0.0046(5) 0.0050(5) 0.0002(5)
C8 0.0285(6) 0.0236(6) 0.0196(5) -0.0034(4) 0.0082(5) -0.0039(5)
C9 0.0276(6) 0.0279(6) 0.0292(6) -0.0022(5) 0.0086(5) -0.0025(5)
C10 0.0276(7) 0.0393(8) 0.0341(7) -0.0047(6) 0.0094(5) -0.0084(6)
C11 0.0423(8) 0.0342(7) 0.0325(7) -0.0054(6) 0.0153(6) -0.0170(6)
C12 0.0512(9) 0.0243(7) 0.0337(7) 0.0004(5) 0.0124(6) -0.0057(6)
C13 0.0356(7) 0.0266(7) 0.0281(6) -0.0003(5) 0.0053(5) -0.0007(5)

loop_
_atom_type_symbol
_atom_type_description
_atom_type_scat_dispersion_real
_atom_type_scat_dispersion_imag
_atom_type_scat_source
C C 0.0033 0.0016 'International Tables Vol C Tables 4.2.6.8 and 6.1.1.4'
H H 0.0000 0.0000 'International Tables Vol C Tables 4.2.6.8 and 6.1.1.4'
B B 0.0013 0.0007 'International Tables Vol C Tables 4.2.6.8 and 6.1.1.4'
O O 0.0106 0.0060 'International Tables Vol C Tables 4.2.6.8 and 6.1.1.4'

loop_
_geom_angle_atom_site_label_1
_geom_angle_atom_site_label_2
_geom_angle_atom_site_label_3
_geom_angle
_geom_angle_site_symmetry_1
_geom_angle_site_symmetry_3
O2 B O1 115.45(12) . .
O2 B O3 120.08(12) . .
O1 B O3 124.45(12) . .
B O1 C1 106.37(10) . .
B O2 C4 106.19(11) . .
B O3 C7 120.67(10) . .
O1 C1 C3 108.51(11) . .
O1 C1 C2 106.69(11) . .
C3 C1 C2 110.22(13) . .
O1 C1 C4 102.16(10) . .
C3 C1 C4 115.45(12) . .
C2 C1 C4 113.05(12) . .
C1 C2 H2A 109.5 . .
C1 C2 H2B 109.5 . .
H2A C2 H2B 109.5 . .
C1 C2 H2C 109.5 . .
H2A C2 H2C 109.5 . .
H2B C2 H2C 109.5 . .
C1 C3 H3A 109.5 . .
C1 C3 H3B 109.5 . .
H3A C3 H3B 109.5 . .
C1 C3 H3C 109.5 . .
H3A C3 H3C 109.5 . .
H3B C3 H3C 109.5 . .
O2 C4 C6 106.95(13) . .
O2 C4 C5 107.20(12) . .
C6 C4 C5 110.53(15) . .
O2 C4 C1 103.48(10) . .
C6 C4 C1 114.11(14) . .
C5 C4 C1 113.85(13) . .
C4 C5 H5A 109.5 . .
C4 C5 H5B 109.5 . .
H5A C5 H5B 109.5 . .
C4 C5 H5C 109.5 . .
H5A C5 H5C 109.5 . .
H5B C5 H5C 109.5 . .
C4 C6 H6A 109.5 . .
C4 C6 H6B 109.5 . .
H6A C6 H6B 109.5 . .
C4 C6 H6C 109.5 . .
H6A C6 H6C 109.5 . .
H6B C6 H6C 109.5 . .
O3 C7 C8 109.67(10) . .
O3 C7 C7 106.86(12) . 3_566
C8 C7 C7 112.12(12) . 3_566
O3 C7 H7 109.4 . .
C8 C7 H7 109.4 . .
C7 C7 H7 109.4 3_566 .
C9 C8 C13 118.98(12) . .
C9 C8 C7 120.68(12) . .
C13 C8 C7 120.35(12) . .
C10 C9 C8 120.42(13) . .
C10 C9 H9 119.8 . .
C8 C9 H9 119.8 . .
C11 C10 C9 120.36(14) . .
C11 C10 H10 119.8 . .
C9 C10 H10 119.8 . .
C10 C11 C12 119.88(13) . .
C10 C11 H11 120.1 . .
C12 C11 H11 120.1 . .
C11 C12 C13 119.85(14) . .
C11 C12 H12 120.1 . .
C13 C12 H12 120.1 . .
C8 C13 C12 120.51(13) . .
C8 C13 H13 119.7 . .
C12 C13 H13 119.7 . .

loop_
_geom_bond_atom_site_label_1
_geom_bond_atom_site_label_2
_geom_bond_distance
_geom_bond_site_symmetry_2
B O2 1.3584(18) .
B O1 1.3634(18) .
B O3 1.3709(17) .
O1 C1 1.4684(15) .
O2 C4 1.4595(16) .
O3 C7 1.4272(15) .
C1 C3 1.5172(19) .
C1 C2 1.520(2) .
C1 C4 1.568(2) .
C2 H2A 0.9800 .
C2 H2B 0.9800 .
C2 H2C 0.9800 .
C3 H3A 0.9800 .
C3 H3B 0.9800 .
C3 H3C 0.9800 .
C4 C6 1.510(2) .
C4 C5 1.521(2) .
C5 H5A 0.9800 .
C5 H5B 0.9800 .
C5 H5C 0.9800 .
C6 H6A 0.9800 .
C6 H6B 0.9800 .
C6 H6C 0.9800 .
C7 C8 1.5160(17) .
C7 C7 1.546(2) 3_566
C7 H7 1.0000 .
C8 C9 1.3922(19) .
C8 C13 1.3926(19) .
C9 C10 1.3917(19) .
C9 H9 0.9500 .
C10 C11 1.382(2) .
C10 H10 0.9500 .
C11 C12 1.388(2) .
C11 H11 0.9500 .
C12 C13 1.397(2) .
C12 H12 0.9500 .
C13 H13 0.9500 .
